data_4325911
loop_
_publ_author_name
'Curtis M. Zaleski'
'Choong-Sun Lim'
'Annabel D. Cutland-Van Noord'
'Jeff W. Kampf'
'Vincent L. Pecoraro'

_publ_section_title
;
 Effects of the Central Lanthanide Ion Crystal Radius on the
 15-MCCuII(N)pheHA-5 Structure
;
_journal_name_full 'Inorganic Chemistry'
_journal_page_first 7707
_journal_page_last 7717
_journal_paper_doi 10.1021/ic200740h
_journal_volume 50
_journal_year 2011
_chemical_absolute_configuration ad
_chemical_formula_sum 'C45 H70.5 Cu5 N11.5 O25.5 Sm'
_chemical_formula_weight 1648.68
_chemical_name_systematic
;
 ?
;
_space_group_IT_number 4
_symmetry_cell_setting monoclinic
_symmetry_space_group_name_Hall 'P 2yb'
_symmetry_space_group_name_H-M 'P 1 21 1'
_atom_sites_solution_hydrogens geom
_atom_sites_solution_primary direct
_atom_sites_solution_secondary difmap
_audit_creation_method SHELXL-97
_cell_angle_alpha 90.00
_cell_angle_beta 92.228(6)
_cell_angle_gamma 90.00
_cell_formula_units_Z 4
_cell_length_a 19.160(3)
_cell_length_b 18.454(2)
_cell_length_c 19.596(3)
_cell_measurement_reflns_used 6040
_cell_measurement_temperature 158(2)
_cell_measurement_theta_max 22.97
_cell_measurement_theta_min 2.36
_cell_volume 6923.5(17)
_computing_cell_refinement 'Bruker SMART'
_computing_data_collection 'Bruker SMART'
_computing_data_reduction 'Bruker SHELXTL'
_computing_molecular_graphics 'Bruker SHELXTL'
_computing_publication_material 'Bruker SHELXTL'
_computing_structure_refinement 'Bruker SHELXTL'
_computing_structure_solution 'Bruker SHELXTL'
_diffrn_ambient_temperature 158(2)
_diffrn_detector_area_resol_mean 0.90
_diffrn_measured_fraction_theta_full 0.987
_diffrn_measured_fraction_theta_max 0.987
_diffrn_measurement_device_type 'CCD area detector'
_diffrn_measurement_method 'phi and omega scans'
_diffrn_radiation_monochromator graphite
_diffrn_radiation_source 'fine-focus sealed tube'
_diffrn_radiation_type MoK\a
_diffrn_radiation_wavelength 0.71073
_diffrn_reflns_av_R_equivalents 0.0664
_diffrn_reflns_av_sigmaI/netI 0.0896
_diffrn_reflns_limit_h_max 21
_diffrn_reflns_limit_h_min -21
_diffrn_reflns_limit_k_max 20
_diffrn_reflns_limit_k_min -20
_diffrn_reflns_limit_l_max 21
_diffrn_reflns_limit_l_min -21
_diffrn_reflns_number 49642
_diffrn_reflns_theta_full 23.46
_diffrn_reflns_theta_max 23.46
_diffrn_reflns_theta_min 2.21
_exptl_absorpt_coefficient_mu 2.422
_exptl_absorpt_correction_T_max 0.900
_exptl_absorpt_correction_T_min 0.512
_exptl_absorpt_correction_type multi-scan
_exptl_absorpt_process_details 'Blessing, Acta Cryst. A51 33-38.'
_exptl_crystal_colour blue
_exptl_crystal_density_diffrn 1.582
_exptl_crystal_description plate
_exptl_crystal_F_000 3328
_exptl_crystal_size_max 0.32
_exptl_crystal_size_mid 0.20
_exptl_crystal_size_min 0.12
_refine_diff_density_max 1.094
_refine_diff_density_min -1.043
_refine_diff_density_rms 0.147
_refine_ls_abs_structure_details 'Flack H D (1983), Acta Cryst. A39, 876-881'
_refine_ls_abs_structure_Flack 0.063(18)
_refine_ls_extinction_coef 0.0018(2)
_refine_ls_extinction_expression Fc^*^=kFc[1+0.001xFc^2^\l^3^/sin(2\q)]^-1/4^
_refine_ls_extinction_method SHELXL
_refine_ls_goodness_of_fit_ref 1.058
_refine_ls_hydrogen_treatment mixed
_refine_ls_matrix_type full
_refine_ls_number_parameters 1549
_refine_ls_number_reflns 19863
_refine_ls_number_restraints 599
_refine_ls_restrained_S_all 1.042
_refine_ls_R_factor_all 0.1033
_refine_ls_R_factor_gt 0.0765
_refine_ls_shift/su_max 0.005
_refine_ls_shift/su_mean 0.001
_refine_ls_structure_factor_coef Fsqd
_refine_ls_weighting_details 'calc w=1/[\s^2^(Fo^2^)+(0.1280P)^2^+11.5267P] where P=(Fo^2^+2Fc^2^)/3'
_refine_ls_weighting_scheme calc
_refine_ls_wR_factor_gt 0.2009
_refine_ls_wR_factor_ref 0.2197
_reflns_number_gt 14316
_reflns_number_total 19863
_reflns_threshold_expression >2sigma(I)
_cod_data_source_file ic200740h_si_001_15.cif
_cod_data_source_block Sm(c)-3
_cod_original_cell_volume 6923.8(16)
_cod_original_formula_sum 'C45 H70.50 Cu5 N11.50 O25.50 Sm'
_cod_database_code 4325911

loop_
_symmetry_equiv_pos_as_xyz
'x, y, z'
'-x, y+1/2, -z'

loop_
_atom_site_label
_atom_site_type_symbol
_atom_site_fract_x
_atom_site_fract_y
_atom_site_fract_z
_atom_site_U_iso_or_equiv
_atom_site_adp_type
_atom_site_occupancy
_atom_site_symmetry_multiplicity
_atom_site_calc_flag
_atom_site_refinement_flags
_atom_site_disorder_assembly
_atom_site_disorder_group
Sm1 Sm 0.25094(5) 0.92897(5) 0.64142(5) 0.0635(3) Uani 1 1 d . . .
Sm2 Sm -0.15576(5) 0.67408(5) 0.75636(7) 0.0830(4) Uani 1 1 d . . .
Cu1 Cu 0.24751(13) 1.04765(11) 0.80308(12) 0.0730(6) Uani 1 1 d . . .
Cu2 Cu 0.21446(10) 0.80394(10) 0.79428(10) 0.0572(5) Uani 1 1 d . . .
Cu3 Cu 0.24698(11) 0.72894(10) 0.57615(10) 0.0599(5) Uani 1 1 d . . .
Cu4 Cu 0.28986(10) 0.93123(11) 0.45162(9) 0.0586(5) Uani 1 1 d . . .
Cu5 Cu 0.25686(11) 1.13068(11) 0.58537(11) 0.0641(6) Uani 1 1 d . . .
Cu6 Cu -0.32597(10) 0.78650(10) 0.73696(12) 0.0627(6) Uani 1 1 d . . .
Cu7 Cu -0.10384(11) 0.87613(10) 0.73728(12) 0.0686(6) Uani 1 1 d . . .
Cu8 Cu 0.04010(9) 0.68779(9) 0.80096(11) 0.0558(5) Uani 1 1 d . . .
Cu9 Cu -0.08389(10) 0.47920(10) 0.78299(12) 0.0594(5) Uani 1 1 d . . .
Cu10 Cu -0.30872(9) 0.54087(9) 0.72299(9) 0.0482(4) Uani 1 1 d . . .
O1 O 0.2412(6) 0.9957(6) 0.8881(6) 0.065(3) Uani 1 1 d . . .
O2 O 0.2250(5) 0.9578(5) 0.7594(6) 0.060(3) Uani 1 1 d . . .
O3 O 0.2290(5) 0.7031(5) 0.7759(6) 0.054(3) Uani 1 1 d . . .
O4 O 0.2236(6) 0.8152(6) 0.6983(6) 0.072(3) Uani 1 1 d . . .
O5 O 0.2794(6) 0.7179(5) 0.4853(6) 0.060(3) Uani 1 1 d . . .
O6 O 0.2660(7) 0.8303(6) 0.5657(5) 0.072(3) Uani 1 1 d . . .
O7 O 0.3007(6) 1.0278(6) 0.4133(5) 0.060(3) Uani 1 1 d . . .
O8 O 0.2541(6) 0.9810(6) 0.5284(6) 0.064(3) Uani 1 1 d . . .
O9 O 0.2728(6) 1.1992(7) 0.6582(5) 0.073(3) Uani 1 1 d . . .
O10 O 0.2586(7) 1.0591(6) 0.6539(7) 0.082(4) Uani 1 1 d . . .
O11 O -0.1834(7) 0.9428(7) 0.7289(8) 0.093(4) Uani 1 1 d . C .
O12 O -0.1747(6) 0.8038(6) 0.7502(8) 0.085(4) Uani 1 1 d . C .
O13 O 0.0776(6) 0.7853(5) 0.7964(6) 0.066(3) Uani 1 1 d . C .
O14 O -0.0420(5) 0.7324(4) 0.7650(6) 0.060(3) Uani 1 1 d . C .
O15 O 0.0122(5) 0.4742(6) 0.8135(7) 0.068(3) Uani 1 1 d . C .
O16 O -0.0747(4) 0.5809(5) 0.7958(5) 0.048(2) Uani 1 1 d . C .
O17 O -0.2875(5) 0.4418(5) 0.7423(5) 0.049(2) Uani 1 1 d . C .
O18 O -0.2114(5) 0.5581(5) 0.7397(5) 0.049(2) Uani 1 1 d . C .
O19 O -0.4103(5) 0.7288(5) 0.7330(5) 0.053(2) Uani 1 1 d . C .
O20 O -0.2780(5) 0.6964(4) 0.7266(5) 0.045(2) Uani 1 1 d . C .
O21 O 0.1250(16) 1.1050(16) 0.7986(15) 0.099(8) Uani 0.50 1 d P . .
O22 O -0.0494(11) 0.4746(11) 0.6588(10) 0.142(6) Uani 1 1 d . . .
O23 O 0.0777(6) 0.6513(7) 0.6794(7) 0.083(4) Uani 1 1 d . . .
O24 O 0.1742(8) 0.9056(9) 0.3917(9) 0.112(5) Uani 1 1 d . . .
O25 O 0.0978(13) 0.7097(13) 0.9928(12) 0.074(6) Uani 0.50 1 d P A 1
O26 O 0.1527(17) 0.7035(16) 1.0301(15) 0.103(9) Uani 0.50 1 d P B 2
O27 O 0.0655(13) 0.7847(14) 0.6193(12) 0.170(8) Uani 1 1 d . . .
O28 O 0.5120(9) 0.9223(12) 0.5356(9) 0.129(5) Uani 1 1 d . . .
O29 O 0.1829(10) 1.4370(12) 0.7024(10) 0.147(6) Uani 1 1 d . . .
O30 O 0.2871(10) 1.3461(11) 0.6517(10) 0.136(6) Uani 1 1 d . . .
N100 N 0.4013(9) 0.9286(9) 0.6668(8) 0.076(4) Uani 1 1 d . . .
O100 O 0.1308(8) 0.9437(10) 0.6195(8) 0.114(5) Uani 1 1 d . . .
O101 O 0.3606(8) 0.9201(9) 0.7158(7) 0.102(4) Uani 1 1 d . . .
O102 O 0.3821(7) 0.9334(8) 0.6122(7) 0.083(3) Uani 1 1 d . . .
O103 O 0.4681(7) 0.9289(8) 0.6849(7) 0.092(4) Uani 1 1 d . . .
N300 N 0.5367(9) 0.9284(11) 0.3592(9) 0.093(5) Uani 1 1 d D . .
O300 O 0.4805(6) 0.9336(8) 0.3975(7) 0.087(3) Uani 1 1 d D . .
O301 O 0.5347(9) 0.9290(11) 0.2960(8) 0.124(5) Uani 1 1 d D . .
O302 O 0.5957(8) 0.9203(9) 0.3916(8) 0.109(5) Uani 1 1 d D . .
N1 N 0.2013(8) 0.8017(8) 0.8952(7) 0.070(4) Uani 1 1 d . . .
H1A H 0.1550 0.7943 0.9037 0.084 Uiso 1 1 calc R . .
H1B H 0.2268 0.7643 0.9147 0.084 Uiso 1 1 calc R . .
N2 N 0.2218(6) 0.9043(7) 0.8086(7) 0.054(3) Uani 1 1 d . . .
N3 N 0.2261(8) 0.6278(8) 0.6103(9) 0.080(5) Uani 1 1 d . . .
H3A H 0.1799 0.6169 0.6006 0.095 Uiso 1 1 calc R . .
H3B H 0.2530 0.5947 0.5881 0.095 Uiso 1 1 calc R . .
N4 N 0.2277(8) 0.7473(7) 0.6698(8) 0.066(4) Uani 1 1 d . . .
N5 N 0.3313(6) 0.8725(6) 0.3784(6) 0.049(3) Uani 1 1 d . . .
H5A H 0.3154 0.8884 0.3361 0.059 Uiso 1 1 calc R . .
H5B H 0.3792 0.8760 0.3809 0.059 Uiso 1 1 calc R . .
N6 N 0.2880(9) 0.8417(8) 0.4992(7) 0.075(4) Uani 1 1 d . . .
N7 N 0.2519(7) 1.1941(7) 0.5023(7) 0.069(4) Uani 1 1 d . . .
H7A H 0.2062 1.2011 0.4877 0.082 Uiso 1 1 calc R . .
H7B H 0.2717 1.2386 0.5119 0.082 Uiso 1 1 calc R . .
N8 N 0.2589(6) 1.0552(7) 0.5161(6) 0.052(3) Uani 1 1 d . . .
N9 N 0.2682(13) 1.1467(10) 0.8428(11) 0.125(8) Uani 1 1 d . . .
H9A H 0.2305 1.1627 0.8661 0.150 Uiso 1 1 calc R . .
H9B H 0.3060 1.1438 0.8732 0.150 Uiso 1 1 calc R . .
N10 N 0.2665(10) 1.0946(8) 0.7175(7) 0.087(5) Uani 1 1 d . . .
N11 N -0.3652(9) 0.8841(9) 0.7388(12) 0.115(6) Uani 1 1 d . C .
H11A H -0.3940 0.8909 0.7007 0.138 Uiso 1 1 calc R . .
H11B H -0.3916 0.8891 0.7767 0.138 Uiso 1 1 calc R . .
N12 N -0.2399(8) 0.8383(8) 0.7428(10) 0.088(5) Uani 1 1 d . C .
N13 N -0.0212(7) 0.9418(8) 0.7316(9) 0.079(4) Uani 1 1 d . C .
H13A H -0.0091 0.9466 0.6868 0.095 Uiso 1 1 calc R . .
H13B H -0.0319 0.9869 0.7481 0.095 Uiso 1 1 calc R . .
N14 N -0.0319(6) 0.8042(7) 0.7552(7) 0.057(3) Uani 1 1 d . C .
N15 N 0.1199(6) 0.6366(7) 0.8463(7) 0.059(3) Uani 1 1 d . C .
H15A H 0.1607 0.6521 0.8279 0.071 Uiso 1 1 calc R . .
H15B H 0.1218 0.6479 0.8920 0.071 Uiso 1 1 calc R . .
N16 N -0.0050(7) 0.5981(7) 0.8155(7) 0.061(4) Uani 1 1 d . C .
N17 N -0.1075(7) 0.3756(7) 0.7587(10) 0.087(5) Uani 1 1 d . C .
H17A H -0.1016 0.3671 0.7130 0.105 Uiso 1 1 calc R . .
H17B H -0.0796 0.3440 0.7838 0.105 Uiso 1 1 calc R . .
N18 N -0.1761(7) 0.4932(7) 0.7552(6) 0.056(3) Uani 1 1 d . C .
N19 N -0.4126(6) 0.5339(7) 0.7060(7) 0.059(3) Uani 1 1 d . C .
H19A H -0.4218 0.5177 0.6622 0.071 Uiso 1 1 calc R . .
H19B H -0.4304 0.5005 0.7355 0.071 Uiso 1 1 calc R . .
N20 N -0.3284(6) 0.6426(6) 0.7238(6) 0.044(3) Uani 1 1 d . C .
C1 C 0.2291(9) 0.9246(12) 0.8713(11) 0.079(5) Uani 1 1 d . . .
C2 C 0.2253(10) 0.8727(9) 0.9255(8) 0.065(5) Uani 1 1 d . . .
H2 H 0.1884 0.8896 0.9565 0.078 Uiso 1 1 calc R . .
C3 C 0.2921(8) 0.8638(10) 0.9685(7) 0.064(5) Uani 1 1 d . . .
H3C H 0.3043 0.9108 0.9901 0.077 Uiso 1 1 calc R . .
H3D H 0.2839 0.8285 1.0054 0.077 Uiso 1 1 calc R . .
C4 C 0.3522(7) 0.8385(8) 0.9286(7) 0.067(5) Uani 1 1 d D . .
C5 C 0.3678(9) 0.7648(8) 0.9263(8) 0.094(7) Uani 1 1 d D . .
H5 H 0.3421 0.7316 0.9525 0.113 Uiso 1 1 calc R . .
C6 C 0.4207(12) 0.7396(9) 0.8860(12) 0.120(17) Uani 1 1 d D . .
H6 H 0.4303 0.6892 0.8833 0.218 Uiso 1 1 calc R . .
C7 C 0.4587(9) 0.7880(9) 0.8504(7) 0.082(6) Uani 1 1 d D . .
H7 H 0.4960 0.7704 0.8245 0.098 Uiso 1 1 calc R . .
C8 C 0.4453(8) 0.8610(7) 0.8503(8) 0.058(4) Uani 1 1 d D . .
H8 H 0.4728 0.8938 0.8253 0.070 Uiso 1 1 calc R . .
C9 C 0.3907(8) 0.8850(8) 0.8876(9) 0.077(5) Uani 1 1 d D . .
H9 H 0.3785 0.9349 0.8856 0.093 Uiso 1 1 calc R . .
C10 C 0.2308(7) 0.6937(9) 0.7113(9) 0.056(4) Uani 1 1 d . . .
C11 C 0.2398(7) 0.6229(9) 0.6798(9) 0.058(4) Uani 1 1 d . . .
H11 H 0.2066 0.5877 0.6998 0.070 Uiso 1 1 calc R . .
C12 C 0.3194(7) 0.5961(8) 0.6969(9) 0.055(4) Uani 1 1 d . . .
H12A H 0.3315 0.6030 0.7460 0.066 Uiso 1 1 calc R . .
H12B H 0.3240 0.5439 0.6861 0.066 Uiso 1 1 calc R . .
C13 C 0.3685(8) 0.6402(8) 0.6541(8) 0.078(5) Uani 1 1 d D . .
C14 C 0.3939(8) 0.6201(9) 0.5919(7) 0.086(6) Uani 1 1 d D . .
H14 H 0.3809 0.5741 0.5739 0.103 Uiso 1 1 calc R . .
C15 C 0.4369(8) 0.6632(11) 0.5549(8) 0.087(6) Uani 1 1 d D . .
H15 H 0.4541 0.6474 0.5125 0.104 Uiso 1 1 calc R . .
C16 C 0.4540(9) 0.7299(11) 0.5814(10) 0.100(7) Uani 1 1 d D . .
H16 H 0.4809 0.7620 0.5552 0.120 Uiso 1 1 calc R . .
C17 C 0.4337(9) 0.7518(8) 0.6441(10) 0.087(6) Uani 1 1 d D . .
H17 H 0.4505 0.7961 0.6632 0.105 Uiso 1 1 calc R . .
C18 C 0.3886(8) 0.7088(9) 0.6794(9) 0.081(6) Uani 1 1 d D . .
H18 H 0.3709 0.7257 0.7212 0.097 Uiso 1 1 calc R . .
C19 C 0.2903(8) 0.7808(12) 0.4653(9) 0.068(5) Uani 1 1 d . . .
C20 C 0.3084(10) 0.7939(8) 0.3899(7) 0.064(5) Uani 1 1 d . . .
H20 H 0.2648 0.7857 0.3612 0.076 Uiso 1 1 calc R . .
C21 C 0.3665(9) 0.7438(11) 0.3610(8) 0.073(5) Uani 1 1 d . . .
H21A H 0.4128 0.7602 0.3792 0.087 Uiso 1 1 calc R . .
H21B H 0.3592 0.6935 0.3769 0.087 Uiso 1 1 calc R . .
C22 C 0.3658(8) 0.7448(8) 0.2839(7) 0.066(5) Uani 1 1 d D . .
C23 C 0.3232(8) 0.7024(8) 0.2402(9) 0.081(6) Uani 1 1 d D . .
H23 H 0.2905 0.6702 0.2592 0.098 Uiso 1 1 calc R . .
C24 C 0.3274(12) 0.7061(12) 0.1697(9) 0.130(11) Uani 1 1 d D . .
H24 H 0.2978 0.6776 0.1405 0.156 Uiso 1 1 calc R . .
C25 C 0.3754(13) 0.7522(14) 0.1438(10) 0.111(9) Uani 1 1 d D . .
H25 H 0.3797 0.7543 0.0957 0.134 Uiso 1 1 calc R . .
C26 C 0.4172(11) 0.7951(10) 0.1841(10) 0.100(8) Uani 1 1 d D . .
H26 H 0.4493 0.8273 0.1643 0.120 Uiso 1 1 calc R . .
C27 C 0.4125(10) 0.7915(9) 0.2542(9) 0.087(6) Uani 1 1 d D . .
H27 H 0.4417 0.8215 0.2824 0.105 Uiso 1 1 calc R . .
C28 C 0.2808(8) 1.0743(9) 0.4571(10) 0.066(5) Uani 1 1 d . . .
C29 C 0.2917(8) 1.1556(8) 0.4481(6) 0.049(4) Uani 1 1 d . . .
H29 H 0.2718 1.1702 0.4022 0.059 Uiso 1 1 calc R . .
C30 C 0.3692(8) 1.1751(11) 0.4522(10) 0.074(5) Uani 1 1 d . . .
H30A H 0.3946 1.1411 0.4230 0.089 Uiso 1 1 calc R . .
H30B H 0.3749 1.2244 0.4333 0.089 Uiso 1 1 calc R . .
C31 C 0.4009(6) 1.1732(7) 0.5198(5) 0.047(3) Uani 1 1 d D . .
C32 C 0.4135(7) 1.2374(7) 0.5550(7) 0.063(4) Uani 1 1 d D . .
H32 H 0.4006 1.2824 0.5346 0.075 Uiso 1 1 calc R . .
C33 C 0.4447(8) 1.2359(9) 0.6197(8) 0.093(7) Uani 1 1 d D . .
H33 H 0.4529 1.2801 0.6434 0.111 Uiso 1 1 calc R . .
C34 C 0.4641(8) 1.1714(9) 0.6505(8) 0.075(5) Uani 1 1 d D . .
H34 H 0.4858 1.1715 0.6949 0.090 Uiso 1 1 calc R . .
C35 C 0.4520(9) 1.1070(9) 0.6169(7) 0.074(5) Uani 1 1 d D . .
H35 H 0.4649 1.0620 0.6373 0.088 Uiso 1 1 calc R . .
C36 C 0.4208(9) 1.1099(8) 0.5529(8) 0.075(5) Uani 1 1 d D . .
H36 H 0.4123 1.0654 0.5296 0.090 Uiso 1 1 calc R . .
C37 C 0.2727(12) 1.1668(11) 0.7162(9) 0.086(6) Uani 1 1 d . . .
C38 C 0.2845(12) 1.2020(10) 0.7845(11) 0.088(6) Uani 1 1 d . . .
H38 H 0.2505 1.2430 0.7873 0.106 Uiso 1 1 calc R . .
C39 C 0.3523(14) 1.2315(10) 0.7921(9) 0.094(7) Uani 1 1 d . . .
H39A H 0.3569 1.2696 0.7571 0.113 Uiso 1 1 calc R . .
H39B H 0.3861 1.1928 0.7819 0.113 Uiso 1 1 calc R . .
C40 C 0.3743(12) 1.2644(12) 0.8618(10) 0.118(8) Uani 1 1 d D . .
C41 C 0.4344(10) 1.2474(11) 0.8987(10) 0.110(8) Uani 1 1 d D . .
H41 H 0.4660 1.2142 0.8794 0.132 Uiso 1 1 calc R . .
C42 C 0.4516(11) 1.2761(14) 0.9626(10) 0.111(8) Uani 1 1 d D . .
H42 H 0.4917 1.2613 0.9891 0.133 Uiso 1 1 calc R . .
C43 C 0.4053(17) 1.3282(18) 0.9847(15) 0.214(18) Uani 1 1 d D . .
H43 H 0.4184 1.3563 1.0237 0.256 Uiso 1 1 calc R . .
C44 C 0.3414(18) 1.341(2) 0.9528(18) 0.30(3) Uani 1 1 d D . .
H44 H 0.3085 1.3714 0.9736 0.366 Uiso 1 1 calc R . .
C45 C 0.3249(14) 1.3088(16) 0.8898(15) 0.170(13) Uani 1 1 d D . .
H45 H 0.2810 1.3172 0.8668 0.204 Uiso 1 1 calc R . .
C46 C -0.2387(10) 0.9058(9) 0.7385(12) 0.083(6) Uani 1 1 d . . .
C47 C -0.3087(10) 0.9402(12) 0.7404(9) 0.084(6) Uani 1 1 d . C .
H47 H -0.3159 0.9766 0.7029 0.101 Uiso 1 1 calc R . .
C48 C -0.3147(9) 0.9728(14) 0.8067(12) 0.103(8) Uani 1 1 d . . .
H48A H -0.2784 1.0109 0.8114 0.124 Uiso 1 1 calc R C .
H48B H -0.3028 0.9352 0.8412 0.124 Uiso 1 1 calc R . .
C49 C -0.3853(9) 1.0076(12) 0.8262(13) 0.117(9) Uani 1 1 d D C .
C50 C -0.4015(11) 1.0018(10) 0.8947(12) 0.125(9) Uani 1 1 d D . .
H50 H -0.3677 0.9822 0.9264 0.150 Uiso 1 1 calc R C .
C51 C -0.4655(12) 1.0237(12) 0.9179(12) 0.126(9) Uani 1 1 d D C .
H51 H -0.4762 1.0182 0.9646 0.151 Uiso 1 1 calc R . .
C52 C -0.5128(11) 1.0534(11) 0.8720(12) 0.110(8) Uani 1 1 d D . .
H52 H -0.5560 1.0705 0.8879 0.132 Uiso 1 1 calc R C .
C53 C -0.5004(10) 1.0595(10) 0.8042(12) 0.117(9) Uani 1 1 d D C .
H53 H -0.5339 1.0807 0.7732 0.140 Uiso 1 1 calc R . .
C54 C -0.4377(11) 1.0340(11) 0.7822(10) 0.112(8) Uani 1 1 d D . .
H54 H -0.4300 1.0345 0.7346 0.135 Uiso 1 1 calc R C .
C55 C 0.0305(8) 0.8246(8) 0.7768(8) 0.052(4) Uani 1 1 d . . .
C56 C 0.0393(9) 0.9095(9) 0.7736(13) 0.085(6) Uani 1 1 d . C .
H56 H 0.0840 0.9212 0.7512 0.102 Uiso 1 1 calc R . .
C57 C 0.0431(8) 0.9363(11) 0.8433(12) 0.086(6) Uani 1 1 d . . .
H57A H 0.0672 0.9837 0.8440 0.103 Uiso 1 1 calc R C .
H57B H 0.0717 0.9023 0.8718 0.103 Uiso 1 1 calc R . .
C58 C -0.0301(10) 0.9453(10) 0.8756(11) 0.114(8) Uani 1 1 d D C .
C59 C -0.0603(9) 0.8833(10) 0.9000(9) 0.107(7) Uani 1 1 d D . .
H59 H -0.0356 0.8386 0.8986 0.128 Uiso 1 1 calc R C .
C60 C -0.1268(11) 0.8853(13) 0.9268(11) 0.132(10) Uani 1 1 d D C .
H60 H -0.1489 0.8440 0.9451 0.159 Uiso 1 1 calc R . .
C61 C -0.1567(11) 0.9523(14) 0.9239(15) 0.160(12) Uani 1 1 d D . .
H61 H -0.2019 0.9555 0.9419 0.192 Uiso 1 1 calc R C .
C62 C -0.1308(11) 1.0153(13) 0.8990(13) 0.134(10) Uani 1 1 d D C .
H62 H -0.1579 1.0583 0.8947 0.161 Uiso 1 1 calc R . .
C63 C -0.0617(10) 1.0121(10) 0.8802(12) 0.116(8) Uani 1 1 d D . .
H63 H -0.0367 1.0551 0.8706 0.139 Uiso 1 1 calc R C .
C64 C 0.0349(7) 0.5395(9) 0.8206(9) 0.063(4) Uani 1 1 d . . .
C65 C 0.1142(8) 0.5587(9) 0.8384(10) 0.073(5) Uani 1 1 d . C .
H65 H 0.1400 0.5467 0.7965 0.087 Uiso 1 1 calc R . .
C66 C 0.1428(7) 0.5108(11) 0.8914(10) 0.081(6) Uani 1 1 d . . .
H66A H 0.1368 0.4597 0.8768 0.097 Uiso 1 1 calc R C .
H66B H 0.1173 0.5178 0.9339 0.097 Uiso 1 1 calc R . .
C67 C 0.2227(8) 0.5276(10) 0.9053(9) 0.089(7) Uani 1 1 d D C .
C68 C 0.2676(9) 0.4968(9) 0.8609(9) 0.091(7) Uani 1 1 d D . .
H68 H 0.2487 0.4655 0.8264 0.109 Uiso 1 1 calc R C .
C69 C 0.3387(10) 0.5088(12) 0.8635(11) 0.111(9) Uani 1 1 d D C .
H69 H 0.3687 0.4878 0.8315 0.134 Uiso 1 1 calc R . .
C70 C 0.3631(10) 0.5528(13) 0.9153(13) 0.126(10) Uani 1 1 d D . .
H70 H 0.4117 0.5632 0.9179 0.151 Uiso 1 1 calc R C .
C71 C 0.3225(9) 0.5827(14) 0.9633(12) 0.171(16) Uani 1 1 d D C .
H71 H 0.3425 0.6081 1.0014 0.206 Uiso 1 1 calc R . .
C72 C 0.2501(8) 0.5744(12) 0.9540(12) 0.117(9) Uani 1 1 d D . .
H72 H 0.2197 0.6012 0.9816 0.140 Uiso 1 1 calc R C .
C73 C -0.2215(8) 0.4374(8) 0.7569(7) 0.052(4) Uani 1 1 d . . .
C74 C -0.1866(7) 0.3666(9) 0.7769(9) 0.058(4) Uani 1 1 d . C .
H74 H -0.2074 0.3276 0.7471 0.070 Uiso 1 1 calc R . .
C75 C -0.2017(11) 0.3477(10) 0.8521(10) 0.084(6) Uani 1 1 d . . .
H75A H -0.2527 0.3472 0.8583 0.101 Uiso 1 1 calc R C .
H75B H -0.1830 0.2989 0.8635 0.101 Uiso 1 1 calc R . .
C76 C -0.1678(7) 0.4030(9) 0.8984(8) 0.064(4) Uani 1 1 d D C .
C77 C -0.1021(8) 0.3903(10) 0.9268(8) 0.083(5) Uani 1 1 d D . .
H77 H -0.0775 0.3470 0.9170 0.100 Uiso 1 1 calc R C .
C78 C -0.0728(11) 0.4424(13) 0.9703(10) 0.127(9) Uani 1 1 d D C .
H78 H -0.0272 0.4372 0.9905 0.152 Uiso 1 1 calc R . .
C79 C -0.1131(14) 0.5016(14) 0.9824(14) 0.153(12) Uani 1 1 d D . .
H79 H -0.0950 0.5344 1.0160 0.183 Uiso 1 1 calc R C .
C80 C -0.1760(15) 0.5197(11) 0.9525(12) 0.158(13) Uani 1 1 d D C .
H80 H -0.1979 0.5653 0.9589 0.190 Uiso 1 1 calc R . .
C81 C -0.2049(11) 0.4649(10) 0.9117(12) 0.111(8) Uani 1 1 d D . .
H81 H -0.2510 0.4703 0.8928 0.134 Uiso 1 1 calc R C .
C82 C -0.3922(8) 0.6647(8) 0.7231(7) 0.051(4) Uani 1 1 d . . .
C83 C -0.4471(8) 0.6025(9) 0.7150(9) 0.060(4) Uani 1 1 d . C .
H83 H -0.4794 0.6125 0.6748 0.072 Uiso 1 1 calc R . .
C84 C -0.4914(8) 0.5973(10) 0.7836(8) 0.062(5) Uani 1 1 d . . .
H84A H -0.5146 0.6445 0.7906 0.075 Uiso 1 1 calc R C .
H84B H -0.5286 0.5606 0.7761 0.075 Uiso 1 1 calc R . .
C85 C -0.4513(8) 0.5786(7) 0.8461(7) 0.067(5) Uani 1 1 d D C .
C86 C -0.4531(9) 0.5077(8) 0.8691(9) 0.100(7) Uani 1 1 d D . .
H86 H -0.4780 0.4722 0.8429 0.120 Uiso 1 1 calc R C .
C87 C -0.4189(11) 0.4878(9) 0.9299(9) 0.114(9) Uani 1 1 d D C .
H87 H -0.4222 0.4399 0.9473 0.136 Uiso 1 1 calc R . .
C88 C -0.3804(11) 0.5395(9) 0.9637(8) 0.097(7) Uani 1 1 d D . .
H88 H -0.3526 0.5249 1.0025 0.116 Uiso 1 1 calc R C .
C89 C -0.3792(10) 0.6108(7) 0.9454(9) 0.086(6) Uani 1 1 d D C .
H89 H -0.3558 0.6465 0.9728 0.104 Uiso 1 1 calc R . .
C90 C -0.4137(9) 0.6275(8) 0.8852(7) 0.073(5) Uani 1 1 d D . .
H90 H -0.4115 0.6761 0.8694 0.088 Uiso 1 1 calc R C .
O201 O -0.1767(13) 0.6921(12) 0.8589(10) 0.063(6) Uani 0.50 1 d P C 2
N200 N -0.1820(12) 0.6938(11) 0.9117(13) 0.083(9) Uani 0.50 1 d PD C 1
O202 O -0.2022(12) 0.7069(15) 0.9739(10) 0.079(7) Uani 0.50 1 d PD C 1
O203 O -0.1220(9) 0.6939(11) 0.8937(10) 0.057(5) Uani 0.50 1 d PD C 1
O204 O -0.2337(12) 0.6871(15) 0.8669(12) 0.085(7) Uani 0.50 1 d PD C 1
O200 O -0.1384(12) 0.6704(15) 0.6547(12) 0.066(6) Uani 0.50 1 d P C 1
N201 N -0.0981(14) 0.6437(16) 0.6119(17) 0.077(9) Uani 0.50 1 d PD C 2
O205 O -0.1425(10) 0.7039(11) 0.6238(10) 0.047(5) Uani 0.50 1 d PD C 2
O206 O -0.0824(13) 0.6141(13) 0.6538(14) 0.079(7) Uani 0.50 1 d PD C 2
O207 O -0.0764(17) 0.6307(19) 0.5292(16) 0.117(10) Uani 0.50 1 d PD C 2

loop_
_atom_site_aniso_label
_atom_site_aniso_U_11
_atom_site_aniso_U_22
_atom_site_aniso_U_33
_atom_site_aniso_U_23
_atom_site_aniso_U_13
_atom_site_aniso_U_12
Sm1 0.0805(6) 0.0506(5) 0.0604(6) -0.0008(5) 0.0153(4) -0.0144(5)
Sm2 0.0461(5) 0.0355(4) 0.1645(11) 0.0138(6) -0.0319(5) -0.0031(4)
Cu1 0.1012(17) 0.0529(12) 0.0658(15) -0.0012(11) 0.0163(13) -0.0075(12)
Cu2 0.0507(11) 0.0524(11) 0.0687(13) 0.0029(9) 0.0055(9) -0.0106(9)
Cu3 0.0724(13) 0.0478(11) 0.0601(12) 0.0020(9) 0.0108(10) -0.0086(9)
Cu4 0.0722(12) 0.0457(10) 0.0586(11) 0.0080(10) 0.0098(9) 0.0000(10)
Cu5 0.0697(13) 0.0484(11) 0.0746(14) 0.0030(10) 0.0090(11) -0.0012(10)
Cu6 0.0428(11) 0.0415(11) 0.1031(16) -0.0116(10) -0.0081(10) 0.0083(8)
Cu7 0.0541(12) 0.0435(11) 0.1075(17) 0.0229(11) -0.0049(11) 0.0029(9)
Cu8 0.0383(9) 0.0408(11) 0.0879(14) 0.0184(9) -0.0021(9) -0.0021(8)
Cu9 0.0433(10) 0.0400(10) 0.0959(15) 0.0122(10) 0.0139(10) 0.0034(8)
Cu10 0.0395(9) 0.0391(9) 0.0660(12) -0.0030(9) 0.0028(8) -0.0020(8)
O1 0.082(8) 0.032(6) 0.081(8) 0.000(6) 0.001(6) -0.006(5)
O2 0.050(6) 0.052(6) 0.081(8) 0.012(5) 0.023(5) 0.002(5)
O3 0.049(6) 0.050(6) 0.063(7) -0.011(5) 0.006(5) -0.016(5)
O4 0.084(8) 0.039(6) 0.096(9) 0.003(6) 0.019(7) -0.006(6)
O5 0.070(7) 0.036(6) 0.075(7) 0.003(5) 0.018(6) -0.001(5)
O6 0.108(9) 0.060(7) 0.047(6) 0.008(5) -0.001(6) 0.005(7)
O7 0.067(7) 0.059(7) 0.055(6) -0.003(5) -0.004(5) 0.005(6)
O8 0.068(7) 0.044(6) 0.083(8) 0.013(5) 0.014(6) -0.004(5)
O9 0.093(9) 0.078(8) 0.051(7) 0.027(6) 0.020(6) 0.008(7)
O10 0.116(11) 0.038(6) 0.094(9) 0.001(6) 0.038(8) -0.022(6)
O11 0.067(8) 0.058(8) 0.154(13) -0.002(8) -0.003(8) 0.016(7)
O12 0.038(6) 0.047(7) 0.170(13) 0.014(7) 0.001(7) -0.010(5)
O13 0.061(7) 0.030(5) 0.106(9) 0.017(6) -0.007(6) 0.003(5)
O14 0.049(6) 0.015(5) 0.117(9) 0.013(5) -0.010(6) 0.001(4)
O15 0.042(6) 0.042(6) 0.122(10) 0.019(6) 0.013(6) 0.008(5)
O16 0.027(5) 0.036(5) 0.080(7) 0.007(5) 0.003(5) -0.006(4)
O17 0.053(6) 0.037(5) 0.056(6) -0.011(5) -0.011(5) -0.001(5)
O18 0.046(5) 0.028(5) 0.070(7) 0.003(4) -0.013(5) 0.004(4)
O19 0.039(5) 0.050(6) 0.070(7) -0.012(5) 0.003(5) 0.002(5)
O20 0.039(5) 0.030(5) 0.066(6) -0.007(4) -0.011(4) 0.010(4)
O21 0.102(11) 0.096(11) 0.099(11) 0.010(9) 0.013(9) 0.013(9)
O22 0.142(10) 0.141(10) 0.143(10) 0.009(8) 0.011(8) -0.006(8)
O23 0.065(6) 0.089(7) 0.095(7) 0.003(6) 0.008(6) -0.001(5)
O24 0.098(8) 0.105(8) 0.134(8) -0.004(7) 0.016(7) 0.019(7)
O25 0.076(10) 0.066(9) 0.079(10) 0.001(8) 0.003(8) -0.024(8)
O26 0.118(12) 0.096(12) 0.093(11) 0.004(9) 0.001(9) 0.004(9)
O27 0.166(11) 0.172(12) 0.174(11) 0.008(9) 0.012(9) -0.004(9)
O28 0.106(8) 0.147(9) 0.137(9) 0.007(8) 0.028(7) 0.018(8)
O29 0.142(10) 0.141(10) 0.158(10) -0.011(8) 0.002(8) 0.001(8)
O30 0.139(10) 0.129(9) 0.142(10) -0.008(8) 0.011(8) 0.023(8)
N100 0.086(8) 0.065(7) 0.077(7) -0.008(7) 0.008(7) -0.009(7)
O100 0.103(8) 0.128(9) 0.113(8) -0.001(7) 0.019(7) -0.012(7)
O101 0.099(8) 0.117(8) 0.089(7) 0.009(7) -0.002(6) 0.001(7)
O102 0.085(7) 0.080(7) 0.084(7) -0.012(7) 0.009(6) -0.006(6)
O103 0.087(7) 0.084(7) 0.103(7) 0.015(7) 0.001(6) 0.001(6)
N300 0.089(8) 0.089(8) 0.100(8) -0.003(8) 0.004(7) 0.007(7)
O300 0.069(6) 0.084(7) 0.107(7) -0.001(7) -0.005(6) 0.006(6)
O301 0.126(9) 0.117(8) 0.129(9) 0.009(8) -0.004(7) 0.000(8)
O302 0.101(8) 0.098(8) 0.125(8) -0.020(7) -0.022(7) 0.005(7)
N1 0.080(10) 0.062(9) 0.068(9) -0.012(7) 0.000(7) -0.023(8)
N2 0.038(7) 0.069(9) 0.057(8) -0.004(7) 0.005(6) 0.001(6)
N3 0.058(9) 0.067(10) 0.114(14) -0.021(9) -0.005(9) -0.011(8)
N4 0.083(11) 0.043(8) 0.073(10) -0.001(7) 0.015(8) -0.003(7)
N5 0.061(8) 0.047(7) 0.039(6) 0.005(5) -0.007(6) 0.006(6)
N6 0.111(13) 0.050(8) 0.068(10) -0.007(7) 0.037(9) -0.001(8)
N7 0.067(9) 0.045(8) 0.093(11) 0.015(7) -0.015(8) 0.008(6)
N8 0.058(8) 0.050(8) 0.047(7) 0.005(6) -0.003(6) 0.005(6)
N9 0.17(2) 0.078(13) 0.126(17) -0.027(12) -0.019(15) 0.000(13)
N10 0.149(16) 0.054(9) 0.058(9) -0.006(8) -0.008(9) -0.007(10)
N11 0.060(9) 0.066(10) 0.216(18) -0.015(11) -0.045(11) 0.011(8)
N12 0.057(9) 0.058(10) 0.145(15) -0.001(9) -0.052(9) 0.003(8)
N13 0.047(8) 0.054(9) 0.137(13) 0.007(9) 0.010(8) 0.008(7)
N14 0.046(7) 0.051(8) 0.073(9) 0.010(6) 0.001(6) -0.023(6)
N15 0.038(7) 0.061(8) 0.078(9) 0.023(7) -0.001(6) -0.009(6)
N16 0.058(9) 0.044(7) 0.083(10) 0.004(7) 0.023(7) -0.006(6)
N17 0.051(8) 0.035(7) 0.175(15) -0.001(8) 0.002(9) 0.003(6)
N18 0.063(8) 0.054(8) 0.051(8) 0.003(6) 0.010(6) 0.013(7)
N19 0.050(7) 0.047(7) 0.081(9) -0.025(7) 0.004(7) 0.009(6)
N20 0.030(6) 0.027(6) 0.076(9) -0.015(6) -0.002(6) -0.001(5)
C1 0.047(10) 0.082(14) 0.106(15) 0.033(14) -0.003(9) 0.002(10)
C2 0.086(12) 0.071(11) 0.039(8) -0.014(8) -0.003(8) -0.011(9)
C3 0.057(10) 0.095(13) 0.040(8) -0.016(8) -0.008(7) -0.016(9)
C4 0.048(9) 0.090(13) 0.063(10) -0.016(10) -0.027(8) 0.025(9)
C5 0.135(19) 0.053(11) 0.097(15) 0.009(10) 0.032(14) 0.022(12)
C6 0.16(4) 0.064(15) 0.14(3) -0.061(19) 0.07(3) -0.035(19)
C7 0.100(15) 0.115(17) 0.031(9) -0.008(10) 0.014(9) 0.023(13)
C8 0.070(10) 0.039(9) 0.066(10) 0.018(7) 0.014(8) 0.006(8)
C9 0.070(12) 0.060(11) 0.103(14) -0.016(10) 0.014(11) -0.003(9)
C10 0.026(7) 0.072(12) 0.069(12) -0.007(10) -0.014(7) -0.006(7)
C11 0.038(8) 0.062(10) 0.075(12) 0.035(9) 0.019(8) -0.012(7)
C12 0.040(8) 0.048(9) 0.077(11) 0.017(8) 0.006(7) 0.006(7)
C13 0.073(11) 0.059(10) 0.101(13) -0.013(9) -0.011(10) 0.011(9)
C14 0.085(12) 0.125(15) 0.048(9) -0.010(10) 0.010(9) -0.007(11)
C15 0.064(10) 0.120(15) 0.076(11) 0.045(12) -0.004(9) 0.015(11)
C16 0.053(10) 0.107(15) 0.141(17) 0.045(14) 0.012(11) 0.016(11)
C17 0.060(11) 0.045(9) 0.157(17) 0.015(10) 0.007(11) 0.011(8)
C18 0.048(9) 0.086(12) 0.109(13) -0.025(11) 0.006(9) 0.003(9)
C19 0.043(9) 0.096(15) 0.063(11) 0.022(11) -0.009(8) 0.008(9)
C20 0.109(14) 0.049(9) 0.033(8) 0.008(7) 0.002(8) 0.016(9)
C21 0.065(11) 0.096(13) 0.058(10) -0.013(9) 0.012(8) 0.045(10)
C22 0.082(12) 0.052(10) 0.064(11) -0.016(9) 0.008(10) 0.009(9)
C23 0.092(14) 0.055(11) 0.096(15) 0.001(10) -0.005(11) 0.027(10)
C24 0.18(3) 0.14(2) 0.073(16) -0.058(16) -0.035(16) 0.08(2)
C25 0.13(2) 0.12(2) 0.090(18) 0.022(16) 0.032(16) 0.058(18)
C26 0.119(19) 0.079(15) 0.104(18) 0.017(13) 0.037(15) 0.071(14)
C27 0.117(17) 0.075(13) 0.071(13) 0.014(10) 0.025(12) 0.032(12)
C28 0.047(9) 0.052(10) 0.101(15) -0.030(10) 0.035(9) -0.018(7)
C29 0.071(10) 0.062(10) 0.014(6) -0.001(6) -0.011(6) 0.011(8)
C30 0.045(9) 0.074(11) 0.104(14) 0.028(11) 0.005(9) -0.009(9)
C31 0.054(8) 0.069(10) 0.018(7) 0.012(7) 0.002(6) -0.005(8)
C32 0.077(12) 0.054(10) 0.057(10) -0.003(8) 0.002(9) -0.029(9)
C33 0.096(15) 0.100(16) 0.083(14) -0.018(12) 0.024(12) -0.068(13)
C34 0.067(11) 0.068(11) 0.086(13) 0.011(11) -0.031(9) -0.006(10)
C35 0.075(11) 0.086(12) 0.059(10) 0.044(9) -0.012(9) -0.028(9)
C36 0.070(11) 0.069(12) 0.082(13) 0.004(10) -0.027(10) -0.039(9)
C37 0.139(18) 0.075(13) 0.045(11) 0.003(10) 0.032(11) 0.024(13)
C38 0.106(16) 0.049(10) 0.112(17) 0.016(11) 0.030(13) 0.011(11)
C39 0.17(2) 0.051(11) 0.066(12) -0.010(9) -0.006(13) -0.030(13)
C40 0.159(19) 0.099(15) 0.094(14) 0.000(12) -0.004(14) 0.003(15)
C41 0.074(13) 0.121(16) 0.138(17) 0.000(14) 0.032(12) -0.016(12)
C42 0.112(15) 0.159(18) 0.061(12) 0.003(12) -0.003(11) -0.002(14)
C43 0.22(3) 0.21(3) 0.20(3) -0.01(2) -0.05(2) 0.00(2)
C44 0.30(4) 0.31(4) 0.31(4) -0.01(2) 0.04(2) 0.05(2)
C45 0.20(2) 0.15(2) 0.15(2) -0.052(17) -0.059(18) 0.066(18)
C46 0.057(11) 0.039(10) 0.149(18) -0.006(10) -0.057(12) 0.027(9)
C47 0.093(14) 0.088(14) 0.068(11) -0.024(11) -0.033(10) 0.043(12)
C48 0.038(10) 0.132(19) 0.14(2) -0.002(16) -0.026(11) -0.001(11)
C49 0.074(15) 0.14(2) 0.13(2) 0.030(18) -0.039(15) -0.029(14)
C50 0.086(19) 0.111(19) 0.17(3) 0.005(19) -0.037(18) -0.032(15)
C51 0.083(17) 0.089(17) 0.21(3) 0.005(18) 0.007(19) -0.015(14)
C52 0.12(2) 0.068(14) 0.15(2) 0.026(14) 0.057(18) 0.018(13)
C53 0.094(17) 0.053(12) 0.21(3) 0.028(15) 0.045(18) 0.006(11)
C54 0.15(2) 0.064(13) 0.119(19) 0.023(13) 0.027(18) -0.013(15)
C55 0.051(10) 0.040(8) 0.066(10) 0.022(7) 0.001(8) -0.020(8)
C56 0.046(10) 0.052(11) 0.16(2) 0.026(12) 0.027(12) 0.003(8)
C57 0.040(9) 0.057(11) 0.16(2) -0.012(13) 0.028(11) -0.021(8)
C58 0.121(16) 0.083(14) 0.138(16) -0.025(13) 0.004(13) 0.008(13)
C59 0.067(12) 0.113(15) 0.141(16) -0.038(14) 0.006(12) -0.007(11)
C60 0.132(18) 0.141(18) 0.124(16) -0.060(15) 0.005(14) 0.027(15)
C61 0.089(16) 0.20(2) 0.19(2) -0.061(19) -0.020(15) -0.010(17)
C62 0.104(16) 0.17(2) 0.127(17) -0.044(16) 0.020(14) 0.047(15)
C63 0.076(13) 0.108(15) 0.161(18) -0.032(14) -0.019(13) 0.040(11)
C64 0.026(7) 0.058(11) 0.103(13) 0.027(9) 0.007(8) -0.001(8)
C65 0.039(8) 0.067(11) 0.115(14) 0.050(10) 0.033(9) 0.010(8)
C66 0.022(7) 0.108(13) 0.113(13) 0.042(11) 0.003(8) 0.018(8)
C67 0.058(12) 0.098(16) 0.112(16) 0.066(13) 0.013(12) 0.023(11)
C68 0.050(11) 0.112(16) 0.111(16) 0.062(13) 0.016(11) 0.020(11)
C69 0.12(2) 0.12(2) 0.092(17) 0.038(15) 0.016(15) 0.037(17)
C70 0.090(18) 0.12(2) 0.17(3) 0.07(2) 0.027(19) 0.018(16)
C71 0.036(12) 0.23(3) 0.24(3) 0.15(3) 0.004(16) -0.005(16)
C72 0.047(12) 0.13(2) 0.17(2) 0.045(19) -0.012(13) -0.009(12)
C73 0.059(10) 0.045(9) 0.055(8) 0.010(8) 0.022(7) 0.002(8)
C74 0.039(8) 0.061(10) 0.075(11) 0.003(8) 0.018(8) 0.000(7)
C75 0.087(13) 0.065(11) 0.101(15) 0.041(11) -0.003(11) -0.019(10)
C76 0.051(9) 0.077(11) 0.064(10) -0.001(8) -0.010(8) -0.006(8)
C77 0.076(12) 0.082(12) 0.092(12) 0.007(10) 0.009(10) -0.003(10)
C78 0.112(16) 0.18(2) 0.088(13) -0.004(15) -0.007(12) -0.023(16)
C79 0.16(2) 0.16(2) 0.15(2) -0.018(17) 0.008(17) -0.029(18)
C80 0.20(3) 0.15(3) 0.13(2) 0.09(2) -0.02(2) -0.01(2)
C81 0.13(2) 0.074(15) 0.13(2) 0.008(14) 0.016(16) -0.036(15)
C82 0.068(10) 0.036(9) 0.049(9) -0.007(7) 0.001(7) 0.003(8)
C83 0.038(8) 0.067(11) 0.075(11) -0.013(8) 0.002(8) -0.010(7)
C84 0.046(9) 0.081(11) 0.062(10) 0.027(9) 0.027(8) 0.014(8)
C85 0.090(13) 0.043(9) 0.068(11) 0.018(9) 0.007(10) 0.002(9)
C86 0.100(16) 0.076(13) 0.124(18) 0.052(13) 0.017(13) 0.042(12)
C87 0.20(3) 0.077(15) 0.068(14) 0.031(13) -0.003(15) 0.021(17)
C88 0.17(2) 0.085(14) 0.037(9) -0.002(10) 0.016(11) 0.032(15)
C89 0.119(17) 0.028(9) 0.111(16) 0.022(9) -0.015(13) 0.004(9)
C90 0.111(15) 0.045(10) 0.064(11) -0.004(9) 0.008(10) 0.038(10)
O201 0.072(9) 0.074(10) 0.043(8) -0.007(7) 0.015(8) 0.001(8)
N200 0.085(12) 0.082(12) 0.081(12) -0.005(9) 0.000(9) 0.011(9)
O202 0.065(9) 0.102(11) 0.070(10) -0.006(8) 0.000(8) 0.001(8)
O203 0.048(8) 0.061(9) 0.062(9) -0.009(7) -0.006(7) -0.002(7)
O204 0.082(10) 0.094(11) 0.081(10) -0.012(8) 0.002(8) -0.013(9)
O200 0.064(9) 0.077(10) 0.056(9) 0.014(8) -0.013(8) -0.010(8)
N201 0.072(11) 0.083(12) 0.077(11) 0.009(9) -0.008(9) -0.001(9)
O205 0.047(8) 0.051(8) 0.042(8) 0.014(7) -0.006(7) 0.001(7)
O206 0.085(10) 0.068(10) 0.083(10) 0.008(8) 0.013(8) 0.002(8)
O207 0.115(13) 0.122(13) 0.114(13) 0.000(9) 0.019(9) 0.006(9)

loop_
_atom_type_symbol
_atom_type_description
_atom_type_scat_dispersion_real
_atom_type_scat_dispersion_imag
_atom_type_scat_source
C C 0.0033 0.0016 'International Tables Vol C Tables 4.2.6.8 and 6.1.1.4'
H H 0.0000 0.0000 'International Tables Vol C Tables 4.2.6.8 and 6.1.1.4'
N N 0.0061 0.0033 'International Tables Vol C Tables 4.2.6.8 and 6.1.1.4'
O O 0.0106 0.0060 'International Tables Vol C Tables 4.2.6.8 and 6.1.1.4'
Cu Cu 0.3201 1.2651 'International Tables Vol C Tables 4.2.6.8 and 6.1.1.4'
Sm Sm -0.1638 3.4418 'International Tables Vol C Tables 4.2.6.8 and 6.1.1.4'

loop_
_geom_angle_atom_site_label_1
_geom_angle_atom_site_label_2
_geom_angle_atom_site_label_3
_geom_angle
O100 Sm1 O6 96.7(5)
O100 Sm1 O8 81.1(5)
O6 Sm1 O8 74.0(4)
O100 Sm1 O10 87.6(6)
O6 Sm1 O10 144.8(4)
O8 Sm1 O10 72.2(4)
O100 Sm1 O2 85.0(5)
O6 Sm1 O2 142.4(3)
O8 Sm1 O2 142.6(4)
O10 Sm1 O2 72.6(4)
O100 Sm1 O4 87.5(5)
O6 Sm1 O4 70.1(4)
O8 Sm1 O4 140.6(4)
O10 Sm1 O4 145.1(4)
O2 Sm1 O4 72.6(4)
O100 Sm1 O101 155.1(5)
O6 Sm1 O101 101.1(5)
O8 Sm1 O101 120.5(4)
O10 Sm1 O101 87.7(5)
O2 Sm1 O101 70.2(4)
O4 Sm1 O101 82.4(5)
O100 Sm1 O102 155.2(5)
O6 Sm1 O102 75.2(4)
O8 Sm1 O102 74.2(4)
O10 Sm1 O102 86.3(4)
O2 Sm1 O102 115.8(4)
O4 Sm1 O102 110.7(4)
O101 Sm1 O102 48.5(4)
O100 Sm1 N100 173.4(6)
O6 Sm1 N100 87.8(5)
O8 Sm1 N100 95.6(4)
O10 Sm1 N100 86.0(5)
O2 Sm1 N100 94.3(4)
O4 Sm1 N100 98.5(5)
O101 Sm1 N100 25.9(4)
O102 Sm1 N100 22.7(3)
O200 Sm2 O201 172.6(11)
O200 Sm2 O18 85.7(8)
O201 Sm2 O18 99.8(7)
O200 Sm2 O16 99.3(8)
O201 Sm2 O16 87.2(7)
O18 Sm2 O16 71.8(3)
O200 Sm2 O12 90.8(9)
O201 Sm2 O12 81.8(7)
O18 Sm2 O12 143.8(4)
O16 Sm2 O12 144.1(4)
O200 Sm2 O20 87.9(7)
O201 Sm2 O20 89.1(7)
O18 Sm2 O20 72.5(3)
O16 Sm2 O20 142.9(3)
O12 Sm2 O20 71.3(3)
O200 Sm2 O14 84.4(7)
O201 Sm2 O14 93.9(7)
O18 Sm2 O14 142.6(3)
O16 Sm2 O14 74.4(3)
O12 Sm2 O14 72.4(3)
O20 Sm2 O14 142.7(3)
O200 Sm2 O205 14.3(9)
O201 Sm2 O205 158.3(8)
O18 Sm2 O205 96.3(5)
O16 Sm2 O205 111.8(5)
O12 Sm2 O205 76.6(6)
O20 Sm2 O205 81.9(5)
O14 Sm2 O205 81.8(5)
O200 Sm2 O204 155.4(8)
O201 Sm2 O204 22.8(8)
O18 Sm2 O204 86.1(6)
O16 Sm2 O204 100.1(6)
O12 Sm2 O204 82.3(7)
O20 Sm2 O204 67.5(5)
O14 Sm2 O204 115.4(6)
O205 Sm2 O204 147.1(7)
O200 Sm2 O206 32.6(9)
O201 Sm2 O206 153.5(9)
O18 Sm2 O206 77.2(6)
O16 Sm2 O206 66.7(6)
O12 Sm2 O206 116.4(6)
O20 Sm2 O206 114.3(6)
O14 Sm2 O206 75.2(6)
O205 Sm2 O206 45.4(7)
O204 Sm2 O206 161.2(8)
O200 Sm2 O203 156.3(7)
O201 Sm2 O203 24.6(7)
O18 Sm2 O203 109.6(5)
O16 Sm2 O203 70.2(5)
O12 Sm2 O203 87.0(6)
O20 Sm2 O203 113.5(4)
O14 Sm2 O203 72.4(5)
O205 Sm2 O203 152.7(6)
O204 Sm2 O203 47.3(5)
O206 Sm2 O203 131.4(7)
O2 Cu1 O1 86.3(5)
O2 Cu1 N10 92.7(5)
O1 Cu1 N10 172.2(7)
O2 Cu1 N9 175.6(7)
O1 Cu1 N9 97.7(7)
N10 Cu1 N9 83.6(8)
N2 Cu2 O4 91.8(5)
N2 Cu2 O3 167.1(5)
O4 Cu2 O3 84.3(5)
N2 Cu2 N1 83.3(6)
O4 Cu2 N1 174.6(6)
O3 Cu2 N1 101.0(5)
N4 Cu3 O6 88.5(5)
N4 Cu3 O5 171.4(6)
O6 Cu3 O5 86.3(4)
N4 Cu3 N3 78.4(6)
O6 Cu3 N3 166.7(6)
O5 Cu3 N3 106.5(6)
N4 Cu3 C19 146.4(6)
O6 Cu3 C19 58.2(6)
O5 Cu3 C19 28.3(5)
N3 Cu3 C19 134.7(7)
N6 Cu4 O8 91.0(5)
N6 Cu4 O7 171.8(6)
O8 Cu4 O7 84.9(4)
N6 Cu4 N5 84.0(5)
O8 Cu4 N5 174.3(5)
O7 Cu4 N5 99.8(5)
O10 Cu5 O9 86.2(5)
O10 Cu5 N8 89.7(5)
O9 Cu5 N8 169.0(5)
O10 Cu5 N7 171.1(6)
O9 Cu5 N7 102.7(5)
N8 Cu5 N7 81.6(5)
N12 Cu6 O20 91.4(5)
N12 Cu6 O19 176.6(6)
O20 Cu6 O19 85.5(4)
N12 Cu6 N11 82.5(7)
O20 Cu6 N11 171.8(7)
O19 Cu6 N11 100.7(6)
O12 Cu7 N14 90.1(5)
O12 Cu7 O11 84.1(5)
N14 Cu7 O11 172.4(6)
O12 Cu7 N13 171.8(6)
N14 Cu7 N13 82.3(5)
O11 Cu7 N13 103.3(6)
O14 Cu8 N16 93.4(5)
O14 Cu8 O13 83.3(4)
N16 Cu8 O13 171.5(5)
O14 Cu8 N15 173.9(5)
N16 Cu8 N15 82.2(6)
O13 Cu8 N15 100.5(5)
N18 Cu9 O16 89.0(5)
N18 Cu9 O15 174.7(5)
O16 Cu9 O15 85.7(4)
N18 Cu9 N17 82.0(6)
O16 Cu9 N17 170.3(5)
O15 Cu9 N17 103.4(5)
O18 Cu10 O17 85.8(4)
O18 Cu10 N20 91.5(4)
O17 Cu10 N20 168.1(5)
O18 Cu10 N19 174.0(4)
O17 Cu10 N19 100.0(5)
N20 Cu10 N19 82.5(5)
C1 O1 Cu1 106.5(11)
N2 O2 Cu1 108.8(9)
N2 O2 Sm1 121.5(8)
Cu1 O2 Sm1 124.3(5)
C10 O3 Cu2 109.1(10)
N4 O4 Cu2 108.1(9)
N4 O4 Sm1 125.5(9)
Cu2 O4 Sm1 124.9(5)
C19 O5 Cu3 104.8(11)
N6 O6 Cu3 108.1(9)
N6 O6 Sm1 121.0(9)
Cu3 O6 Sm1 130.8(5)
C28 O7 Cu4 108.4(11)
N8 O8 Cu4 107.9(8)
N8 O8 Sm1 123.5(8)
Cu4 O8 Sm1 123.6(5)
C37 O9 Cu5 110.2(12)
N10 O10 Cu5 107.6(9)
N10 O10 Sm1 123.7(9)
Cu5 O10 Sm1 128.7(6)
C46 O11 Cu7 107.3(10)
N12 O12 Cu7 107.5(9)
N12 O12 Sm2 125.7(9)
Cu7 O12 Sm2 125.8(5)
C55 O13 Cu8 107.3(10)
N14 O14 Cu8 111.0(8)
N14 O14 Sm2 123.8(8)
Cu8 O14 Sm2 124.4(4)
C64 O15 Cu9 107.8(9)
N16 O16 Cu9 109.8(7)
N16 O16 Sm2 121.0(7)
Cu9 O16 Sm2 127.2(4)
C73 O17 Cu10 107.7(9)
N18 O18 Cu10 110.8(8)
N18 O18 Sm2 121.5(8)
Cu10 O18 Sm2 126.6(4)
C82 O19 Cu6 106.9(9)
N20 O20 Cu6 106.9(7)
N20 O20 Sm2 123.5(7)
Cu6 O20 Sm2 125.8(4)
O102 N100 O101 122.9(17)
O102 N100 O103 122.5(16)
O101 N100 O103 114.6(16)
O102 N100 Sm1 63.2(10)
O101 N100 Sm1 59.7(9)
O103 N100 Sm1 174.2(12)
N100 O101 Sm1 94.4(11)
N100 O102 Sm1 94.1(11)
O301 N300 O302 119.3(17)
O301 N300 O300 124.4(17)
O302 N300 O300 116.3(16)
C2 N1 Cu2 108.9(10)
C1 N2 O2 116.9(14)
C1 N2 Cu2 115.7(13)
O2 N2 Cu2 127.1(10)
C11 N3 Cu3 110.7(10)
C10 N4 O4 116.6(14)
C10 N4 Cu3 117.7(12)
O4 N4 Cu3 124.5(10)
C20 N5 Cu4 106.6(8)
C19 N6 O6 111.1(13)
C19 N6 Cu4 119.9(12)
O6 N6 Cu4 126.8(10)
C29 N7 Cu5 106.7(8)
C28 N8 O8 116.7(12)
C28 N8 Cu5 116.3(10)
O8 N8 Cu5 125.4(9)
C38 N9 Cu1 110.5(13)
C37 N10 O10 116.9(14)
C37 N10 Cu1 118.8(12)
O10 N10 Cu1 122.7(11)
C47 N11 Cu6 111.1(11)
C46 N12 O12 116.1(15)
C46 N12 Cu6 121.0(13)
O12 N12 Cu6 122.9(11)
C56 N13 Cu7 108.7(10)
C55 N14 O14 111.7(12)
C55 N14 Cu7 119.8(11)
O14 N14 Cu7 126.3(9)
C65 N15 Cu8 111.9(10)
C64 N16 O16 111.9(12)
C64 N16 Cu8 117.3(10)
O16 N16 Cu8 126.0(10)
C74 N17 Cu9 104.8(10)
C73 N18 O18 110.6(12)
C73 N18 Cu9 119.8(11)
O18 N18 Cu9 129.1(10)
C83 N19 Cu10 112.3(9)
C82 N20 O20 115.7(11)
C82 N20 Cu10 119.8(9)
O20 N20 Cu10 124.5(8)
N2 C1 O1 121.2(16)
N2 C1 C2 120.4(19)
O1 C1 C2 118.4(18)
C1 C2 N1 108.3(14)
C1 C2 C3 114.8(15)
N1 C2 C3 111.4(15)
C4 C3 C2 113.3(12)
C5 C4 C9 117.4(12)
C5 C4 C3 119.6(14)
C9 C4 C3 122.8(13)
C4 C5 C6 120.5(14)
C7 C6 C5 119.2(14)
C6 C7 C8 122.8(13)
C9 C8 C7 117.5(12)
C8 C9 C4 122.4(13)
O3 C10 N4 121.4(15)
O3 C10 C11 123.2(15)
N4 C10 C11 115.3(15)
N3 C11 C10 109.7(14)
N3 C11 C12 111.3(13)
C10 C11 C12 108.2(13)
C13 C12 C11 108.6(12)
C14 C13 C18 116.9(14)
C14 C13 C12 126.1(14)
C18 C13 C12 117.0(13)
C15 C14 C13 123.4(15)
C16 C15 C14 117.3(14)
C17 C16 C15 122.4(15)
C16 C17 C18 119.2(14)
C17 C18 C13 120.5(13)
O5 C19 N6 129.3(17)
O5 C19 C20 119.4(17)
N6 C19 C20 111.3(16)
O5 C19 Cu3 46.9(8)
N6 C19 Cu3 82.6(10)
C20 C19 Cu3 165.0(14)
N5 C20 C19 111.3(13)
N5 C20 C21 107.1(14)
C19 C20 C21 116.1(13)
C22 C21 C20 112.0(13)
C27 C22 C23 117.4(13)
C27 C22 C21 116.6(15)
C23 C22 C21 126.0(15)
C24 C23 C22 121.7(14)
C25 C24 C23 117.9(15)
C26 C25 C24 122.4(16)
C25 C26 C27 119.5(16)
C26 C27 C22 121.0(15)
O7 C28 N8 122.0(15)
O7 C28 C29 122.3(15)
N8 C28 C29 115.0(13)
N7 C29 C28 107.8(12)
N7 C29 C30 111.6(13)
C28 C29 C30 111.3(13)
C31 C30 C29 114.8(13)
C36 C31 C32 116.7(10)
C36 C31 C30 123.5(13)
C32 C31 C30 119.8(13)
C33 C32 C31 120.0(12)
C34 C33 C32 121.3(13)
C35 C34 C33 119.9(12)
C36 C35 C34 117.7(13)
C35 C36 C31 124.3(12)
O9 C37 N10 118.9(17)
O9 C37 C38 125.7(18)
N10 C37 C38 115.2(16)
C39 C38 C37 111.6(17)
C39 C38 N9 112.4(19)
C37 C38 N9 109.9(16)
C38 C39 C40 118(2)
C41 C40 C45 120.1(16)
C41 C40 C39 125(2)
C45 C40 C39 115(2)
C40 C41 C42 123.6(16)
C43 C42 C41 114.4(16)
C44 C43 C42 123.0(19)
C43 C44 C45 120.0(19)
C40 C45 C44 117.8(17)
N12 C46 O11 124.0(16)
N12 C46 C47 114(2)
O11 C46 C47 121.9(16)
C48 C47 C46 107.8(15)
C48 C47 N11 103.0(19)
C46 C47 N11 110.8(16)
C47 C48 C49 119.6(17)
C54 C49 C50 116.3(15)
C54 C49 C48 127(2)
C50 C49 C48 115.6(19)
C51 C50 C49 121.8(16)
C52 C51 C50 118.2(17)
C53 C52 C51 122.7(16)
C52 C53 C54 117.6(16)
C53 C54 C49 123.2(16)
O13 C55 N14 126.3(14)
O13 C55 C56 121.9(14)
N14 C55 C56 111.7(14)
C57 C56 N13 112.8(16)
C57 C56 C55 107.6(16)
N13 C56 C55 109.3(15)
C56 C57 C58 113.8(16)
C63 C58 C59 122.0(16)
C63 C58 C57 121.6(17)
C59 C58 C57 116.4(15)
C58 C59 C60 120.6(16)
C61 C60 C59 113.4(17)
C62 C61 C60 129.1(18)
C61 C62 C63 115.0(16)
C58 C63 C62 118.8(16)
O15 C64 N16 124.3(13)
O15 C64 C65 123.4(13)
N16 C64 C65 112.3(14)
N15 C65 C66 120.2(18)
N15 C65 C64 108.2(12)
C66 C65 C64 110.6(12)
C65 C66 C67 109.9(14)
C68 C67 C72 117.9(15)
C68 C67 C66 116.0(17)
C72 C67 C66 125.8(15)
C67 C68 C69 123.6(16)
C70 C69 C68 115.6(16)
C71 C70 C69 124.5(17)
C70 C71 C72 117.1(17)
C67 C72 C71 120.5(16)
O17 C73 N18 125.1(14)
O17 C73 C74 122.1(13)
N18 C73 C74 112.8(13)
C73 C74 C75 110.1(13)
C73 C74 N17 105.6(12)
C75 C74 N17 116.9(15)
C76 C75 C74 109.2(14)
C81 C76 C77 122.4(14)
C81 C76 C75 117.8(16)
C77 C76 C75 119.8(16)
C76 C77 C78 118.1(14)
C79 C78 C77 116.2(16)
C80 C79 C78 128.4(18)
C79 C80 C81 113.3(17)
C76 C81 C80 121.0(16)
O19 C82 N20 124.5(14)
O19 C82 C83 121.4(14)
N20 C82 C83 113.8(13)
N19 C83 C82 110.3(12)
N19 C83 C84 107.9(14)
C82 C83 C84 109.4(13)
C85 C84 C83 115.6(13)
C90 C85 C86 117.3(13)
C90 C85 C84 124.2(13)
C86 C85 C84 118.5(14)
C85 C86 C87 120.9(15)
C88 C87 C86 117.4(14)
C87 C88 C89 124.3(15)
C90 C89 C88 115.5(14)
C89 C90 C85 124.1(13)
O203 N200 O204 120(2)
O203 N200 O202 126(2)
O204 N200 O202 114(2)
N200 O203 Sm2 95.4(15)
N200 O204 Sm2 96.9(16)
O206 N201 O205 116(3)
O206 N201 O207 128(3)
O205 N201 O207 116(3)
N201 O205 Sm2 94.6(17)
N201 O206 Sm2 103(3)

loop_
_geom_bond_atom_site_label_1
_geom_bond_atom_site_label_2
_geom_bond_distance
Sm1 O100 2.341(16)
Sm1 O6 2.373(11)
Sm1 O8 2.416(11)
Sm1 O10 2.418(11)
Sm1 O2 2.442(11)
Sm1 O4 2.444(11)
Sm1 O101 2.516(14)
Sm1 O102 2.600(12)
Sm1 N100 2.905(17)
Sm2 O200 2.03(2)
Sm2 O201 2.09(2)
Sm2 O18 2.408(9)
Sm2 O16 2.422(9)
Sm2 O12 2.424(11)
Sm2 O20 2.427(9)
Sm2 O14 2.431(10)
Sm2 O205 2.68(2)
Sm2 O204 2.69(2)
Sm2 O206 2.73(3)
Sm2 O203 2.77(2)
Cu1 O2 1.908(11)
Cu1 O1 1.930(12)
Cu1 N10 1.936(15)
Cu1 N9 2.020(18)
Cu2 N2 1.879(13)
Cu2 O4 1.907(12)
Cu2 O3 1.918(10)
Cu2 N1 2.003(13)
Cu3 N4 1.916(14)
Cu3 O6 1.918(12)
Cu3 O5 1.920(11)
Cu3 N3 2.028(16)
Cu3 C19 2.542(18)
Cu4 N6 1.898(14)
Cu4 O8 1.913(11)
Cu4 O7 1.948(11)
Cu4 N5 1.988(11)
Cu5 O10 1.883(12)
Cu5 O9 1.922(13)
Cu5 N8 1.946(12)
Cu5 N7 2.004(13)
Cu6 N12 1.906(15)
Cu6 O20 1.915(8)
Cu6 O19 1.934(10)
Cu6 N11 1.952(16)
Cu7 O12 1.928(10)
Cu7 N14 1.936(13)
Cu7 O11 1.961(12)
Cu7 N13 2.001(14)
Cu8 O14 1.888(9)
Cu8 N16 1.894(12)
Cu8 O13 1.940(10)
Cu8 N15 1.979(12)
Cu9 N18 1.848(13)
Cu9 O16 1.901(9)
Cu9 O15 1.916(11)
Cu9 N17 2.017(14)
Cu10 O18 1.907(9)
Cu10 O17 1.907(9)
Cu10 N20 1.915(11)
Cu10 N19 2.009(12)
O1 C1 1.37(2)
O2 N2 1.383(16)
O3 C10 1.279(18)
O4 N4 1.374(17)
O5 C19 1.25(2)
O6 N6 1.403(17)
O7 C28 1.282(18)
O8 N8 1.395(16)
O9 C37 1.28(2)
O10 N10 1.410(18)
O11 C46 1.28(2)
O12 N12 1.405(18)
O13 C55 1.208(18)
O14 N14 1.353(15)
O15 C64 1.29(2)
O16 N16 1.413(17)
O17 C73 1.288(18)
O18 N18 1.402(15)
O19 C82 1.251(17)
O20 N20 1.384(14)
N100 O102 1.122(17)
N100 O101 1.271(19)
N100 O103 1.31(2)
N300 O301 1.238(18)
N300 O302 1.282(19)
N300 O300 1.339(18)
N1 C2 1.50(2)
N2 C1 1.29(2)
N3 C11 1.38(2)
N4 C10 1.28(2)
N5 C20 1.53(2)
N6 C19 1.31(2)
N7 C29 1.510(19)
N8 C28 1.29(2)
N9 C38 1.57(3)
N10 C37 1.34(2)
N11 C47 1.50(3)
N12 C46 1.25(2)
N13 C56 1.52(2)
N14 C55 1.308(19)
N15 C65 1.45(2)
N16 C64 1.33(2)
N17 C74 1.58(2)
N18 C73 1.35(2)
N19 C83 1.44(2)
N20 C82 1.289(18)
C1 C2 1.43(2)
C2 C3 1.51(2)
C3 C4 1.49(2)
C4 C5 1.393(14)
C4 C9 1.405(14)
C5 C6 1.390(15)
C6 C7 1.361(16)
C7 C8 1.372(15)
C8 C9 1.373(14)
C10 C11 1.46(2)
C11 C12 1.63(2)
C12 C13 1.52(2)
C13 C14 1.379(14)
C13 C18 1.408(14)
C14 C15 1.374(15)
C15 C16 1.371(16)
C16 C17 1.364(16)
C17 C18 1.379(14)
C19 C20 1.55(2)
C20 C21 1.57(2)
C21 C22 1.51(2)
C22 C27 1.387(14)
C22 C23 1.400(14)
C23 C24 1.388(15)
C24 C25 1.365(17)
C25 C26 1.358(16)
C26 C27 1.380(15)
C28 C29 1.53(2)
C29 C30 1.53(2)
C30 C31 1.44(2)
C31 C36 1.384(14)
C31 C32 1.387(13)
C32 C33 1.381(14)
C33 C34 1.379(15)
C34 C35 1.374(15)
C35 C36 1.369(14)
C37 C38 1.50(3)
C38 C39 1.41(3)
C39 C40 1.54(3)
C40 C41 1.372(15)
C40 C45 1.382(16)
C41 C42 1.389(15)
C42 C43 1.389(17)
C43 C44 1.373(17)
C44 C45 1.395(16)
C46 C47 1.49(2)
C47 C48 1.44(3)
C48 C49 1.56(3)
C49 C54 1.386(15)
C49 C50 1.394(15)
C50 C51 1.384(15)
C51 C52 1.368(16)
C52 C53 1.364(16)
C53 C54 1.374(15)
C55 C56 1.58(2)
C56 C57 1.45(3)
C57 C58 1.57(2)
C58 C63 1.376(15)
C58 C59 1.377(15)
C59 C60 1.397(15)
C60 C61 1.363(17)
C61 C62 1.363(17)
C62 C63 1.388(15)
C64 C65 1.59(2)
C65 C66 1.45(2)
C66 C67 1.58(2)
C67 C68 1.371(14)
C67 C72 1.376(15)
C68 C69 1.378(15)
C69 C70 1.367(17)
C70 C71 1.360(17)
C71 C72 1.401(15)
C73 C74 1.51(2)
C74 C75 1.55(2)
C75 C76 1.50(2)
C76 C81 1.376(15)
C76 C77 1.378(14)
C77 C78 1.390(15)
C78 C79 1.364(17)
C79 C80 1.360(17)
C80 C81 1.392(16)
C82 C83 1.56(2)
C83 C84 1.62(2)
C84 C85 1.46(2)
C85 C90 1.371(14)
C85 C86 1.385(14)
C86 C87 1.386(15)
C87 C88 1.361(16)
C88 C89 1.365(15)
C89 C90 1.365(14)
N200 O203 1.22(2)
N200 O204 1.30(2)
N200 O202 1.32(2)
N201 O206 1.02(3)
N201 O205 1.42(4)
N201 O207 1.70(5)
